data_2019299
loop_
_publ_author_name
'Prasad, Thazhe Kootteri'
'Rajasekharan, M. V.'

_publ_section_title
;
 Novel three-dimensional coordination polymers of lanthanides with sulfate
 and oxydiacetic acid
;
_journal_coeditor_code FN3156
_journal_issue 12
_journal_name_full 'Acta Crystallographica Section C'
_journal_page_first 1503
_journal_page_last 1508
_journal_paper_doi 10.1107/S0108270113031806
_journal_volume 69
_journal_year 2013
_chemical_formula_iupac '[Sm2 (C4 H4 O5)2 (S O4) (H2 O)2] , 1.32H2 O'
_chemical_formula_moiety '(C8 H12 O16 S Sm2), 1.32(H2 O)'
_chemical_formula_sum 'C8 H14.64 O17.32 S Sm2'
_chemical_formula_weight 720.75
_chemical_name_systematic
;
Poly[[diaquadi-\m~3~-oxydiacetato-\m~3~-sulfato-disamarium(III)]
1.32-hydrate]
;
_space_group_IT_number 14
_symmetry_cell_setting monoclinic
_symmetry_space_group_name_Hall '-P 2yn'
_symmetry_space_group_name_H-M 'P 1 21/n 1'
_atom_sites_solution_hydrogens geom
_atom_sites_solution_primary direct
_atom_sites_solution_secondary difmap
_audit_creation_method SHELXL97
_cell_angle_alpha 90.00
_cell_angle_beta 109.528(2)
_cell_angle_gamma 90.00
_cell_formula_units_Z 4
_cell_length_a 10.4709(17)
_cell_length_b 16.441(3)
_cell_length_c 10.8721(18)
_cell_measurement_reflns_used 6577
_cell_measurement_temperature 298(2)
_cell_measurement_theta_max 28.08
_cell_measurement_theta_min 2.34
_cell_volume 1764.0(5)
_computing_cell_refinement 'SMART APEX (Bruker, 2007)'
_computing_data_collection 'SMART APEX (Bruker, 2007)'
_computing_data_reduction 'SAINT-Plus (Bruker, 2007)'
_computing_molecular_graphics 'DIAMOND (Brandenburg, 1999)'
_computing_publication_material 'WinGX (Farrugia, 2012)'
_computing_structure_refinement 'SHELXL97 (Sheldrick, 2008)'
_computing_structure_solution 'SHELXS97 (Sheldrick, 2008)'
_diffrn_ambient_temperature 298(2)
_diffrn_measured_fraction_theta_full 0.996
_diffrn_measured_fraction_theta_max 0.969
_diffrn_measurement_device_type 'Bruker SMART APEX CCD area-detector'
_diffrn_measurement_method '\f and \w'
_diffrn_radiation_monochromator graphite
_diffrn_radiation_source 'sealed tube'
_diffrn_radiation_type MoK\a
_diffrn_radiation_wavelength 0.71073
_diffrn_reflns_av_R_equivalents 0.0285
_diffrn_reflns_av_sigmaI/netI 0.0212
_diffrn_reflns_limit_h_max 13
_diffrn_reflns_limit_h_min -13
_diffrn_reflns_limit_k_max 21
_diffrn_reflns_limit_k_min -21
_diffrn_reflns_limit_l_max 13
_diffrn_reflns_limit_l_min -14
_diffrn_reflns_number 19764
_diffrn_reflns_theta_full 25.00
_diffrn_reflns_theta_max 28.13
_diffrn_reflns_theta_min 2.41
_diffrn_standards_number 0
_exptl_absorpt_coefficient_mu 6.801
_exptl_absorpt_correction_T_max 0.337
_exptl_absorpt_correction_T_min 0.192
_exptl_absorpt_correction_type multi-scan
_exptl_absorpt_process_details '(SADABS; Sheldrick, 1996)'
_exptl_crystal_colour 'pale yellow'
_exptl_crystal_density_diffrn 2.714
_exptl_crystal_density_method 'not measured'
_exptl_crystal_description block
_exptl_crystal_F_000 1364.8
_exptl_crystal_size_max 0.38
_exptl_crystal_size_mid 0.18
_exptl_crystal_size_min 0.16
_refine_diff_density_max 0.545
_refine_diff_density_min -1.073
_refine_ls_extinction_method none
_refine_ls_goodness_of_fit_ref 1.093
_refine_ls_hydrogen_treatment constr
_refine_ls_matrix_type full
_refine_ls_number_parameters 259
_refine_ls_number_reflns 4177
_refine_ls_number_restraints 0
_refine_ls_restrained_S_all 1.093
_refine_ls_R_factor_all 0.0205
_refine_ls_R_factor_gt 0.0190
_refine_ls_shift/su_max 0.004
_refine_ls_shift/su_mean 0.000
_refine_ls_structure_factor_coef Fsqd
_refine_ls_weighting_details 'calc w = 1/[\s^2^(Fo^2^)+(0.0235P)^2^+1.3713P] where P=(Fo^2^+2Fc^2^)/3'
_refine_ls_weighting_scheme calc
_refine_ls_wR_factor_gt 0.0461
_refine_ls_wR_factor_ref 0.0468
_reflns_number_gt 3978
_reflns_number_total 4177
_reflns_threshold_expression I>2\s(I)
_cod_data_source_file fn3156.cif
_cod_data_source_block III
_cod_original_sg_symbol_H-M 'P 21/n'
_cod_original_formula_sum 'C8 H14.64 Sm2 O17.32 S1'
_cod_database_code 2019299

loop_
_symmetry_equiv_pos_as_xyz
'x, y, z'
'-x+1/2, y+1/2, -z+1/2'
'-x, -y, -z'
'x-1/2, -y-1/2, z-1/2'

loop_
_atom_site_type_symbol
_atom_site_label
_atom_site_fract_x
_atom_site_fract_y
_atom_site_fract_z
_atom_site_U_iso_or_equiv
_atom_site_adp_type
_atom_site_calc_flag
_atom_site_refinement_flags
_atom_site_occupancy
_atom_site_symmetry_multiplicity
Sm Sm1 0.208765(13) 0.831653(8) 0.841267(12) 0.01657(5) Uani d . 1 1
Sm Sm2 0.876426(13) 0.906940(8) 1.032500(12) 0.01542(5) Uani d . 1 1
S S1 1.19114(6) 0.89549(4) 1.15395(6) 0.01881(13) Uani d . 1 1
C C1 0.2693(3) 0.77705(16) 0.5744(3) 0.0210(5) Uani d . 1 1
C C2 0.2343(3) 0.86410(17) 0.5311(3) 0.0230(6) Uani d . 1 1
H H2A 0.3097 0.8899 0.5135 0.028 Uiso calc R 1 1
H H2B 0.1559 0.8657 0.4521 0.028 Uiso calc R 1 1
C C3 0.1879(3) 0.98916(16) 0.6172(3) 0.0225(5) Uani d . 1 1
H H3A 0.1158 1.0007 0.5359 0.027 Uiso calc R 1 1
H H3B 0.2705 1.0144 0.6141 0.027 Uiso calc R 1 1
C C4 0.1519(3) 1.02248(16) 0.7304(3) 0.0189(5) Uani d . 1 1
C C5 0.5436(3) 0.89659(17) 0.9012(3) 0.0246(6) Uani d . 1 1
C C6 0.5749(3) 0.8745(2) 0.7796(3) 0.0331(7) Uani d . 1 1
H H6A 0.5487 0.8186 0.7554 0.040 Uiso calc R 1 1
H H6B 0.5245 0.9095 0.7080 0.040 Uiso calc R 1 1
C C7 0.7595(3) 0.8605(2) 0.7016(3) 0.0353(7) Uani d . 1 1
H H7A 0.7320 0.9006 0.6323 0.042 Uiso calc R 1 1
H H7B 0.7188 0.8088 0.6667 0.042 Uiso calc R 1 1
C C8 0.9110(3) 0.85280(18) 0.7513(3) 0.0221(5) Uani d . 1 1
O O1 0.2453(2) 0.75324(12) 0.6733(2) 0.0301(5) Uani d . 1 1
O O2 0.3200(2) 0.73454(12) 0.5070(2) 0.0311(5) Uani d . 1 1
O O3 0.2061(2) 0.90490(11) 0.6341(2) 0.0281(5) Uani d . 1 1
O O4 0.1550(2) 0.97602(11) 0.82424(18) 0.0202(4) Uani d . 1 1
O O5 0.1214(2) 1.09591(11) 0.7318(2) 0.0271(5) Uani d . 1 1
O O6 0.6406(2) 0.91571(13) 1.0010(2) 0.0296(5) Uani d . 1 1
O O7 0.4230(2) 0.89445(14) 0.8944(2) 0.0341(5) Uani d . 1 1
O O8 0.71622(18) 0.88431(13) 0.80509(19) 0.0236(4) Uani d . 1 1
O O9 0.97360(18) 0.86166(12) 0.87167(17) 0.0199(4) Uani d . 1 1
O O10 0.9725(2) 0.83665(15) 0.6740(2) 0.0334(5) Uani d . 1 1
O O11 1.11123(19) 0.96923(11) 1.08828(19) 0.0222(4) Uani d . 1 1
O O12 1.0863(2) 0.83910(12) 1.1647(2) 0.0280(5) Uani d . 1 1
O O13 1.2900(2) 0.91652(14) 1.2774(2) 0.0333(5) Uani d . 1 1
O O14 1.2588(2) 0.86067(14) 1.06651(19) 0.0273(4) Uani d . 1 1
O O15 0.0936(3) 0.70877(15) 0.8857(3) 0.0471(6) Uani d . 1 1
H H15A 0.1096 0.6646 0.8513 0.071 Uiso d R 1 1
H H15B 0.0020 0.7153 0.8393 0.071 Uiso d R 1 1
O O16 0.3804(3) 0.72700(13) 0.9299(2) 0.0375(6) Uani d . 1 1
H H16A 0.4171 0.7105 1.0047 0.056 Uiso d R 1 1
H H16B 0.3757 0.6866 0.8842 0.056 Uiso d R 1 1
O O1W 0.0443(3) 0.58554(16) 0.7161(3) 0.0472(7) Uani d . 1 1
H H1A -0.0302 0.5955 0.6667 0.071 Uiso d R 1 1
H H1B 0.0963 0.5759 0.6685 0.071 Uiso d R 1 1
O O2W 0.5000 1.0000 0.5000 0.155(5) Uani d SP 0.64 2
H H2C 0.5594 1.0236 0.5630 0.233 Uiso d PR 0.32 1
H H2D 0.4200 1.0000 0.4800 0.233 Uiso d PR 0.32 1

loop_
_atom_site_aniso_label
_atom_site_aniso_U_11
_atom_site_aniso_U_22
_atom_site_aniso_U_33
_atom_site_aniso_U_12
_atom_site_aniso_U_13
_atom_site_aniso_U_23
Sm1 0.01847(7) 0.01733(8) 0.01420(7) 0.00124(5) 0.00585(5) 0.00032(5)
Sm2 0.01568(7) 0.01718(7) 0.01473(7) -0.00193(4) 0.00686(5) -0.00185(4)
S1 0.0167(3) 0.0262(3) 0.0134(3) 0.0002(2) 0.0048(2) 0.0012(2)
C1 0.0240(13) 0.0210(13) 0.0166(12) 0.0032(10) 0.0050(10) -0.0026(10)
C2 0.0335(15) 0.0212(13) 0.0172(13) 0.0066(11) 0.0125(11) -0.0002(10)
C3 0.0347(15) 0.0158(12) 0.0208(13) 0.0032(11) 0.0145(12) 0.0011(10)
C4 0.0204(12) 0.0192(12) 0.0183(12) -0.0012(10) 0.0081(10) -0.0014(10)
C5 0.0191(13) 0.0231(14) 0.0318(16) -0.0004(10) 0.0088(12) 0.0019(11)
C6 0.0136(13) 0.054(2) 0.0299(16) -0.0030(12) 0.0043(11) -0.0087(14)
C7 0.0217(14) 0.063(2) 0.0201(15) 0.0007(14) 0.0059(12) -0.0085(15)
C8 0.0190(13) 0.0292(14) 0.0181(13) -0.0012(11) 0.0062(10) -0.0035(11)
O1 0.0500(13) 0.0211(10) 0.0207(10) 0.0077(9) 0.0138(10) 0.0023(8)
O2 0.0431(13) 0.0235(11) 0.0320(12) 0.0111(9) 0.0196(10) -0.0024(9)
O3 0.0533(14) 0.0158(9) 0.0228(11) 0.0073(8) 0.0229(10) 0.0012(7)
O4 0.0300(10) 0.0172(9) 0.0172(9) 0.0018(7) 0.0127(8) 0.0003(7)
O5 0.0448(13) 0.0173(10) 0.0243(11) 0.0061(8) 0.0184(10) 0.0015(8)
O6 0.0199(10) 0.0406(12) 0.0285(11) -0.0018(8) 0.0082(9) -0.0067(9)
O7 0.0189(10) 0.0401(12) 0.0463(14) -0.0026(9) 0.0151(10) -0.0023(10)
O8 0.0153(9) 0.0351(11) 0.0202(10) -0.0040(8) 0.0054(7) -0.0057(8)
O9 0.0189(9) 0.0268(10) 0.0142(9) -0.0014(7) 0.0060(7) -0.0035(7)
O10 0.0244(11) 0.0589(15) 0.0177(10) -0.0018(10) 0.0080(9) -0.0122(9)
O11 0.0209(9) 0.0223(9) 0.0224(10) -0.0005(7) 0.0058(8) 0.0017(8)
O12 0.0225(10) 0.0287(11) 0.0337(12) 0.0007(8) 0.0106(9) 0.0121(9)
O13 0.0260(11) 0.0512(14) 0.0179(10) -0.0004(9) 0.0008(8) -0.0041(9)
O14 0.0226(10) 0.0421(12) 0.0186(10) 0.0054(9) 0.0086(8) -0.0014(9)
O15 0.0524(16) 0.0264(12) 0.0642(18) -0.0046(11) 0.0219(14) 0.0079(12)
O16 0.0574(15) 0.0315(12) 0.0184(10) 0.0224(11) 0.0060(10) 0.0028(9)
O1W 0.0297(12) 0.0652(18) 0.0491(16) 0.0045(11) 0.0162(12) -0.0019(13)
O2W 0.134(10) 0.186(13) 0.116(9) -0.081(10) 0.004(8) 0.007(9)

loop_
_atom_type_symbol
_atom_type_description
_atom_type_scat_dispersion_real
_atom_type_scat_dispersion_imag
_atom_type_scat_source
C C 0.0033 0.0016 'International Tables Vol C Tables 4.2.6.8 and 6.1.1.4'
H H 0.0000 0.0000 'International Tables Vol C Tables 4.2.6.8 and 6.1.1.4'
O O 0.0106 0.0060 'International Tables Vol C Tables 4.2.6.8 and 6.1.1.4'
S S 0.1246 0.1234 'International Tables Vol C Tables 4.2.6.8 and 6.1.1.4'
Sm Sm -0.1638 3.4418 'International Tables Vol C Tables 4.2.6.8 and 6.1.1.4'

loop_
_geom_angle_atom_site_label_1
_geom_angle_atom_site_label_2
_geom_angle_atom_site_label_3
_geom_angle_site_symmetry_1
_geom_angle_site_symmetry_3
_geom_angle
_geom_angle_publ_flag
O7 Sm1 O1 . . 92.39(8) y
O7 Sm1 O14 . 1_455 78.20(8) y
O1 Sm1 O14 . 1_455 150.16(7) y
O7 Sm1 O4 . . 76.60(7) y
O1 Sm1 O4 . . 124.42(6) y
O14 Sm1 O4 1_455 . 81.27(7) y
O7 Sm1 O16 . . 72.40(8) y
O1 Sm1 O16 . . 68.51(7) y
O14 Sm1 O16 1_455 . 81.65(7) y
O4 Sm1 O16 . . 147.02(8) y
O7 Sm1 O15 . . 142.45(9) y
O1 Sm1 O15 . . 85.49(9) y
O14 Sm1 O15 1_455 . 85.22(9) y
O4 Sm1 O15 . . 133.95(8) y
O16 Sm1 O15 . . 71.99(9) y
O7 Sm1 O10 . 1_455 141.41(8) y
O1 Sm1 O10 . 1_455 80.50(7) y
O14 Sm1 O10 1_455 1_455 124.00(7) y
O4 Sm1 O10 . 1_455 76.60(7) y
O16 Sm1 O10 . 1_455 135.98(8) y
O15 Sm1 O10 . 1_455 75.21(9) y
O7 Sm1 O3 . . 74.82(8) y
O1 Sm1 O3 . . 62.11(7) y
O14 Sm1 O3 1_455 . 138.63(7) y
O4 Sm1 O3 . . 62.43(6) y
O16 Sm1 O3 . . 118.15(7) y
O15 Sm1 O3 . . 134.03(8) y
O10 Sm1 O3 1_455 . 68.32(8) y
O7 Sm1 O9 . 1_455 137.59(7) y
O1 Sm1 O9 . 1_455 126.61(7) y
O14 Sm1 O9 1_455 1_455 74.14(6) y
O4 Sm1 O9 . 1_455 67.99(6) y
O16 Sm1 O9 . 1_455 132.60(7) y
O15 Sm1 O9 . 1_455 65.99(8) y
O10 Sm1 O9 1_455 1_455 49.90(6) y
O3 Sm1 O9 . 1_455 106.72(6) y
O7 Sm1 C8 . 1_455 147.13(8) ?
O1 Sm1 C8 . 1_455 103.47(8) ?
O14 Sm1 C8 1_455 1_455 99.32(7) ?
O4 Sm1 C8 . 1_455 70.66(7) ?
O16 Sm1 C8 . 1_455 140.19(8) ?
O15 Sm1 C8 . 1_455 68.47(9) ?
O10 Sm1 C8 1_455 1_455 24.70(7) ?
O3 Sm1 C8 . 1_455 87.33(8) ?
O9 Sm1 C8 1_455 1_455 25.19(7) ?
O6 Sm2 O2 . 4_676 80.68(8) y
O6 Sm2 O9 . . 125.60(7) y
O2 Sm2 O9 4_676 . 76.36(7) y
O6 Sm2 O11 . 3_777 96.35(7) y
O2 Sm2 O11 4_676 3_777 143.23(7) y
O9 Sm2 O11 . 3_777 75.98(6) y
O6 Sm2 O12 . . 142.56(7) y
O2 Sm2 O12 4_676 . 76.37(8) y
O9 Sm2 O12 . . 76.84(7) y
O11 Sm2 O12 3_777 . 119.61(6) y
O6 Sm2 O8 . . 63.11(7) y
O2 Sm2 O8 4_676 . 71.56(7) y
O9 Sm2 O8 . . 62.97(6) y
O11 Sm2 O8 3_777 . 74.49(7) y
O12 Sm2 O8 . . 133.03(7) y
O6 Sm2 O11 . . 152.07(7) y
O2 Sm2 O11 4_676 . 126.93(7) y
O9 Sm2 O11 . . 71.89(6) y
O11 Sm2 O11 3_777 . 64.72(7) y
O12 Sm2 O11 . . 55.82(6) y
O8 Sm2 O11 . . 124.72(6) y
O6 Sm2 O5 . 3_677 78.83(7) y
O2 Sm2 O5 4_676 3_677 91.00(7) y
O9 Sm2 O5 . 3_677 148.81(7) y
O11 Sm2 O5 3_777 3_677 124.64(6) y
O12 Sm2 O5 . 3_677 72.47(7) y
O8 Sm2 O5 . 3_677 139.86(7) y
O11 Sm2 O5 . 3_677 94.85(7) y
O6 Sm2 O4 . 3_677 72.80(7) y
O2 Sm2 O4 4_676 3_677 136.27(6) y
O9 Sm2 O4 . 3_677 147.27(6) y
O11 Sm2 O4 3_777 3_677 75.08(6) y
O12 Sm2 O4 . 3_677 104.89(7) y
O8 Sm2 O4 . 3_677 122.04(6) y
O11 Sm2 O4 . 3_677 82.14(6) y
O5 Sm2 O4 3_677 3_677 50.56(6) y
O6 Sm2 C4 . 3_677 72.40(7) ?
O2 Sm2 C4 4_676 3_677 113.14(7) ?
O9 Sm2 C4 . 3_677 161.70(7) ?
O11 Sm2 C4 3_777 3_677 100.45(7) ?
O12 Sm2 C4 . 3_677 89.94(7) ?
O8 Sm2 C4 . 3_677 134.01(7) ?
O11 Sm2 C4 . 3_677 90.27(7) ?
O5 Sm2 C4 3_677 3_677 25.16(6) ?
O4 Sm2 C4 3_677 3_677 25.54(6) ?
O6 Sm2 S . . 164.26(6) ?
O2 Sm2 S 4_676 . 100.10(6) ?
O9 Sm2 S . . 69.32(5) ?
O11 Sm2 S 3_777 . 92.27(5) ?
O12 Sm2 S . . 27.43(5) ?
O8 Sm2 S . . 132.23(4) ?
O11 Sm2 S . . 28.69(4) ?
O5 Sm2 S 3_677 . 85.44(5) ?
O4 Sm2 S 3_677 . 96.90(5) ?
C4 Sm2 S 3_677 . 93.13(5) ?
O13 S O12 . . 113.66(14) ?
O13 S O14 . . 110.10(13) ?
O12 S O14 . . 109.74(13) ?
O13 S O11 . . 111.15(13) ?
O12 S O11 . . 103.50(11) ?
O14 S O11 . . 108.41(12) ?
O13 S Sm2 . . 135.26(10) ?
O12 S Sm2 . . 50.28(8) ?
O14 S Sm2 . . 114.64(9) ?
O11 S Sm2 . . 53.94(7) ?
O1 C1 O2 . . 125.2(3) ?
O1 C1 C2 . . 117.9(2) ?
O2 C1 C2 . . 116.9(2) ?
O3 C2 C1 . . 107.1(2) ?
O3 C2 H2A . . 110.3 ?
C1 C2 H2A . . 110.3 ?
O3 C2 H2B . . 110.3 ?
C1 C2 H2B . . 110.3 ?
H2A C2 H2B . . 108.5 ?
O3 C3 C4 . . 108.2(2) ?
O3 C3 H3A . . 110.1 ?
C4 C3 H3A . . 110.1 ?
O3 C3 H3B . . 110.1 ?
C4 C3 H3B . . 110.1 ?
H3A C3 H3B . . 108.4 ?
O5 C4 O4 . . 120.7(2) ?
O5 C4 C3 . . 119.8(2) ?
O4 C4 C3 . . 119.5(2) ?
O5 C4 Sm2 . 3_677 60.36(14) ?
O4 C4 Sm2 . 3_677 60.87(13) ?
C3 C4 Sm2 . 3_677 171.69(19) ?
O7 C5 O6 . . 124.9(3) ?
O7 C5 C6 . . 117.2(3) ?
O6 C5 C6 . . 118.0(2) ?
O8 C6 C5 . . 108.6(2) ?
O8 C6 H6A . . 110.0 ?
C5 C6 H6A . . 110.0 ?
O8 C6 H6B . . 110.0 ?
C5 C6 H6B . . 110.0 ?
H6A C6 H6B . . 108.3 ?
O8 C7 C8 . . 108.7(2) ?
O8 C7 H7A . . 109.9 ?
C8 C7 H7A . . 109.9 ?
O8 C7 H7B . . 109.9 ?
C8 C7 H7B . . 109.9 ?
H7A C7 H7B . . 108.3 ?
O10 C8 O9 . . 121.2(3) ?
O10 C8 C7 . . 119.8(3) ?
O9 C8 C7 . . 119.0(2) ?
O10 C8 Sm1 . 1_655 58.21(15) ?
O9 C8 Sm1 . 1_655 62.98(14) ?
C7 C8 Sm1 . 1_655 177.5(2) ?
C1 O1 Sm1 . . 128.71(18) ?
C1 O2 Sm2 . 4_575 127.71(19) ?
C3 O3 C2 . . 114.8(2) ?
C3 O3 Sm1 . . 122.95(16) ?
C2 O3 Sm1 . . 122.08(15) ?
C4 O4 Sm1 . . 126.39(16) ?
C4 O4 Sm2 . 3_677 93.59(15) ?
Sm1 O4 Sm2 . 3_677 139.40(8) ?
C4 O5 Sm2 . 3_677 94.48(16) ?
C5 O6 Sm2 . . 127.59(19) ?
C5 O7 Sm1 . . 153.2(2) ?
C7 O8 C6 . . 114.0(2) ?
C7 O8 Sm2 . . 122.90(16) ?
C6 O8 Sm2 . . 121.25(17) ?
C8 O9 Sm2 . . 126.01(17) ?
C8 O9 Sm1 . 1_655 91.82(15) ?
Sm2 O9 Sm1 . 1_655 141.71(8) ?
C8 O10 Sm1 . 1_655 97.08(17) ?
S O11 Sm2 . 3_777 143.19(11) ?
S O11 Sm2 . . 97.37(9) ?
Sm2 O11 Sm2 3_777 . 115.28(7) ?
S O12 Sm2 . . 102.30(10) ?
S O14 Sm1 . 1_655 138.86(12) ?
Sm1 O15 H15A . . 115.1 ?
Sm1 O15 H15B . . 106.3 ?
H15A O15 H15B . . 100.2 ?
Sm1 O16 H16A . . 131.6 ?
Sm1 O16 H16B . . 116.4 ?
H16A O16 H16B . . 104.2 ?
H1A O1W H1B . . 107.2 ?
H2C O2W H2D . . 130.1 ?

loop_
_geom_bond_atom_site_label_1
_geom_bond_atom_site_label_2
_geom_bond_site_symmetry_2
_geom_bond_distance
_geom_bond_publ_flag
Sm1 O7 . 2.359(2) y
Sm1 O1 . 2.369(2) y
Sm1 O14 1_455 2.375(2) y
Sm1 O4 . 2.4320(18) y
Sm1 O16 . 2.441(2) y
Sm1 O15 . 2.482(2) y
Sm1 O10 1_455 2.535(2) y
Sm1 O3 . 2.546(2) y
Sm1 O9 1_455 2.6382(19) y
Sm1 C8 1_455 2.960(3) y
Sm2 O6 . 2.382(2) y
Sm2 O2 4_676 2.393(2) y
Sm2 O9 . 2.4159(18) y
Sm2 O11 3_777 2.4494(19) y
Sm2 O12 . 2.455(2) y
Sm2 O8 . 2.5085(19) y
Sm2 O11 . 2.5425(19) y
Sm2 O5 3_677 2.555(2) y
Sm2 O4 3_677 2.5653(18) y
Sm2 C4 3_677 2.931(3) ?
Sm2 S . 3.1192(8) ?
S O13 . 1.437(2) ?
S O12 . 1.471(2) ?
S O14 . 1.478(2) ?
S O11 . 1.510(2) ?
C1 O1 . 1.246(3) ?
C1 O2 . 1.252(3) ?
C1 C2 . 1.513(4) ?
C2 O3 . 1.419(3) ?
C2 H2A . 0.9700 ?
C2 H2B . 0.9700 ?
C3 O3 . 1.402(3) ?
C3 C4 . 1.505(3) ?
C3 H3A . 0.9700 ?
C3 H3B . 0.9700 ?
C4 O5 . 1.250(3) ?
C4 O4 . 1.266(3) ?
C4 Sm2 3_677 2.931(3) ?
C5 O7 . 1.241(3) ?
C5 O6 . 1.254(4) ?
C5 C6 . 1.509(4) ?
C6 O8 . 1.421(3) ?
C6 H6A . 0.9700 ?
C6 H6B . 0.9700 ?
C7 O8 . 1.402(3) ?
C7 C8 . 1.500(4) ?
C7 H7A . 0.9700 ?
C7 H7B . 0.9700 ?
C8 O10 . 1.247(3) ?
C8 O9 . 1.261(3) ?
C8 Sm1 1_655 2.960(3) ?
O2 Sm2 4_575 2.393(2) ?
O4 Sm2 3_677 2.5653(18) ?
O5 Sm2 3_677 2.555(2) ?
O9 Sm1 1_655 2.6382(18) ?
O10 Sm1 1_655 2.535(2) ?
O11 Sm2 3_777 2.4495(19) ?
O14 Sm1 1_655 2.375(2) ?
O15 H15A . 0.8591 ?
O15 H15B . 0.9287 ?
O16 H16A . 0.8206 ?
O16 H16B . 0.8212 ?
O1W H1A . 0.8022 ?
O1W H1B . 0.8819 ?
O2W H2C . 0.8496 ?
O2W H2D . 0.7920 ?

loop_
_geom_torsion_atom_site_label_1
_geom_torsion_atom_site_label_2
_geom_torsion_atom_site_label_3
_geom_torsion_atom_site_label_4
_geom_torsion_site_symmetry_1
_geom_torsion_site_symmetry_4
_geom_torsion
O1 C1 C2 O3 . . 12.2(4)
O2 C1 C2 O3 . . -168.0(3)
O3 C3 C4 O5 . . -175.0(3)
O3 C3 C4 O4 . . 6.2(4)
O7 C5 C6 O8 . . 177.3(3)
O6 C5 C6 O8 . . -2.6(4)
O8 C7 C8 O10 . . -175.9(3)
O8 C7 C8 O9 . . 5.2(4)
O2 C1 O1 Sm1 . . 161.3(2)
C2 C1 O1 Sm1 . . -18.9(4)
O1 C1 O2 Sm2 . 4_575 4.0(4)
C2 C1 O2 Sm2 . 4_575 -175.76(19)
C4 C3 O3 C2 . . 177.1(2)
C4 C3 O3 Sm1 . . -7.9(3)
C1 C2 O3 C3 . . 172.5(2)
C1 C2 O3 Sm1 . . -2.5(3)
O5 C4 O4 Sm1 . . 179.28(19)
C3 C4 O4 Sm1 . . -1.9(3)
Sm2 C4 O4 Sm1 3_677 . -172.4(2)
O5 C4 O4 Sm2 . 3_677 -8.3(3)
C3 C4 O4 Sm2 . 3_677 170.5(2)
O4 C4 O5 Sm2 . 3_677 8.3(3)
C3 C4 O5 Sm2 . 3_677 -170.4(2)
O7 C5 O6 Sm2 . . 172.2(2)
C6 C5 O6 Sm2 . . -7.9(4)
O6 C5 O7 Sm1 . . -130.4(4)
C6 C5 O7 Sm1 . . 49.6(6)
C8 C7 O8 C6 . . -165.4(3)
C8 C7 O8 Sm2 . . -0.6(4)
C5 C6 O8 C7 . . 176.1(3)
C5 C6 O8 Sm2 . . 11.0(4)
O10 C8 O9 Sm2 . . 173.0(2)
C7 C8 O9 Sm2 . . -8.1(4)
Sm1 C8 O9 Sm2 1_655 . 173.7(2)
O10 C8 O9 Sm1 . 1_655 -0.7(3)
C7 C8 O9 Sm1 . 1_655 178.2(3)
O9 C8 O10 Sm1 . 1_655 0.7(3)
C7 C8 O10 Sm1 . 1_655 -178.2(3)
O13 S O11 Sm2 . 3_777 75.6(2)
O12 S O11 Sm2 . 3_777 -162.00(18)
O14 S O11 Sm2 . 3_777 -45.5(2)
Sm2 S O11 Sm2 . 3_777 -153.0(2)
O13 S O11 Sm2 . . -131.33(11)
O12 S O11 Sm2 . . -8.96(12)
O14 S O11 Sm2 . . 107.53(11)
O13 S O12 Sm2 . . 130.10(12)
O14 S O12 Sm2 . . -106.13(11)
O11 S O12 Sm2 . . 9.42(13)
O13 S O14 Sm1 . 1_655 -164.25(18)
O12 S O14 Sm1 . 1_655 69.9(2)
O11 S O14 Sm1 . 1_655 -42.5(2)
Sm2 S O14 Sm1 . 1_655 15.5(2)
